data_2215391
loop_
_publ_author_name
'Chen, Peng-Gang'
'Gao, Shan'
'Ng, Seik Weng'

_publ_section_title
;Diaquatetrakis(2,3,5-triiodobenzoato-\k^2^<i>O</i>:<i>O</i>')dicopper(II)(<i>Cu{--</i>Cu})
 bis(methanol-\k<i>O</i>)tetrakis(2,3,5-triiodobenzoato-\k^2^<i>O</i>:<i>O</i>')dicopper(II)(<i>Cu{--</i>Cu})
 methanol disolvate
;
_journal_coeditor_code BT2517
_journal_issue 10
_journal_name_full 'Acta Crystallographica Section E'
_journal_page_first m2617
_journal_page_last m2617
_journal_paper_doi 10.1107/S1600536807046430
_journal_volume 63
_journal_year 2007
_chemical_formula_iupac '[Cu2 (C7 H2 I3 O2)4 (H2 O)2] [Cu2 (C7 H2 I3 O2)4 (C H4 O)2], 2C H4 O'
_chemical_formula_moiety '[Cu2 (C7 H2 I3 O2)4 (H2 O)2] [Cu2 (C7 H2 I3 O2)4 (C H4 O)2], 2C H4 O'
_chemical_formula_sum 'C60 H36 Cu4 I24 O22'
_chemical_formula_weight 4408.65
_chemical_name_systematic
;
Diaquatetrakis(2,3,5-triiodobenzoato-
\k^2^<i>O</i>:<i>O</i>')dicopper(II)(<i>Cu--Cu</i>)
bis(methanol-\kO)tetrakis(2,3,5-triiodobenzoato-
\k^2^<i>O</i>:<i>O</i>')dicopper(II)(<i>Cu--Cu</i>) methanol disolvate
;
_space_group_IT_number 2
_symmetry_cell_setting triclinic
_symmetry_space_group_name_Hall '-P 1'
_symmetry_space_group_name_H-M 'P -1'
_atom_sites_solution_hydrogens geom
_atom_sites_solution_primary direct
_atom_sites_solution_secondary difmap
_audit_creation_method SHELXL-97
_cell_angle_alpha 96.7990(10)
_cell_angle_beta 103.1360(10)
_cell_angle_gamma 91.5320(10)
_cell_formula_units_Z 1
_cell_length_a 11.9321(6)
_cell_length_b 11.9345(6)
_cell_length_c 17.9210(10)
_cell_measurement_reflns_used 18920
_cell_measurement_temperature 295(2)
_cell_measurement_theta_max 27.5
_cell_measurement_theta_min 3.0
_cell_volume 2464.0(2)
_computing_cell_refinement 'RAPID-AUTO (Rigaku, 1998)'
_computing_data_collection 'RAPID-AUTO (Rigaku, 1998)'
_computing_data_reduction 'CrystalStructure (Rigaku/MSC, 2002)'
_computing_molecular_graphics 'X-SEED (Barbour, 2001)'
_computing_publication_material 'publCIF (Westrip, 2007)'
_computing_structure_refinement 'SHELXL97 (Sheldrick, 1997)'
_computing_structure_solution 'SHELXS97 (Sheldrick, 1997)'
_diffrn_ambient_temperature 295(2)
_diffrn_measured_fraction_theta_full 0.990
_diffrn_measured_fraction_theta_max 0.990
_diffrn_measurement_device_type 'Rigaku R-AXIS RAPID IP'
_diffrn_measurement_method \w
_diffrn_radiation_monochromator graphite
_diffrn_radiation_source 'fine-focus sealed tube'
_diffrn_radiation_type MoK\a
_diffrn_radiation_wavelength 0.71073
_diffrn_reflns_av_R_equivalents 0.0500
_diffrn_reflns_av_sigmaI/netI 0.0674
_diffrn_reflns_limit_h_max 15
_diffrn_reflns_limit_h_min -14
_diffrn_reflns_limit_k_max 14
_diffrn_reflns_limit_k_min -15
_diffrn_reflns_limit_l_max 23
_diffrn_reflns_limit_l_min -23
_diffrn_reflns_number 24361
_diffrn_reflns_theta_full 27.48
_diffrn_reflns_theta_max 27.48
_diffrn_reflns_theta_min 2.99
_diffrn_standards_decay_% 0
_diffrn_standards_interval_count 0
_diffrn_standards_interval_time 0
_diffrn_standards_number 0
_exptl_absorpt_coefficient_mu 8.428
_exptl_absorpt_correction_T_max 1.00
_exptl_absorpt_correction_T_min 0.084
_exptl_absorpt_correction_type multi-scan
_exptl_absorpt_process_details '(ABSCOR; Higashi, 1995)'
_exptl_crystal_colour Blue
_exptl_crystal_density_diffrn 2.971
_exptl_crystal_density_method 'not measured'
_exptl_crystal_description Prism
_exptl_crystal_F_000 1960
_exptl_crystal_size_max 0.24
_exptl_crystal_size_mid 0.19
_exptl_crystal_size_min 0.14
_refine_diff_density_max 2.373
_refine_diff_density_min -1.508
_refine_ls_extinction_method none
_refine_ls_goodness_of_fit_ref 1.060
_refine_ls_hydrogen_treatment constr
_refine_ls_matrix_type full
_refine_ls_number_parameters 449
_refine_ls_number_reflns 11203
_refine_ls_number_restraints 14
_refine_ls_restrained_S_all 1.064
_refine_ls_R_factor_all 0.0612
_refine_ls_R_factor_gt 0.0514
_refine_ls_shift/su_max 0.001
_refine_ls_shift/su_mean 0.001
_refine_ls_structure_factor_coef Fsqd
_refine_ls_weighting_details 'calc w=1/[\s^2^(Fo^2^)+(0.078P)^2^+3.5241P] where P=(Fo^2^+2Fc^2^)/3'
_refine_ls_weighting_scheme calc
_refine_ls_wR_factor_gt 0.1354
_refine_ls_wR_factor_ref 0.1459
_reflns_number_gt 9161
_reflns_number_total 11203
_reflns_threshold_expression I>2\s(I)
_cod_data_source_file bt2517.cif
_cod_data_source_block I
_cod_depositor_comments
;
The following automatic conversions were performed:
'_symmetry_cell_setting' value 'Triclinic' changed to 'triclinic'
according to '/home/saulius/struct/CIF-dictionaries/cif_core.dic'
dictionary named 'cif_core.dic' version 2.4.1 from 2010-06-29.

Automatic conversion script
Id: cif_fix_enum 1527 2010-12-29 10:47:43Z saulius 

The following automatic conversions were performed:

'_symmetry_cell_setting' value 'Triclinic' changed to 'triclinic'
according to /home/saulius/struct/CIF-dictionaries/cif_core.dic
dictionary named 'cif_core.dic' version 2.4.1 from 2010-06-29.

Automatic conversion script
Id: cif_fix_values 1715 2011-07-08 13:25:40Z adriana 
;
_cod_database_code 2215391
_cod_database_fobs_code 2215391

loop_
_symmetry_equiv_pos_as_xyz
'x, y, z'
'-x, -y, -z'

loop_
_atom_site_type_symbol
_atom_site_label
_atom_site_fract_x
_atom_site_fract_y
_atom_site_fract_z
_atom_site_U_iso_or_equiv
_atom_site_adp_type
_atom_site_calc_flag
_atom_site_refinement_flags
_atom_site_occupancy
I I1 1.21746(5) 1.31313(5) 0.68454(3) 0.05455(15) Uani d . 1
I I2 1.16902(5) 1.60545(5) 0.74506(4) 0.05628(16) Uani d . 1
I I3 0.72402(5) 1.56610(5) 0.50800(4) 0.05953(17) Uani d . 1
I I4 0.41538(4) 0.71789(4) 0.45628(3) 0.04599(14) Uani d . 1
I I5 0.66311(5) 1.18239(5) 0.33814(3) 0.05117(15) Uani d . 1
I I6 0.35562(5) 1.14333(5) 0.31042(4) 0.05908(17) Uani d . 1
I I7 1.38248(5) 0.89448(5) 1.14510(4) 0.06038(17) Uani d . 1
I I8 1.55290(4) 0.64621(5) 1.12823(4) 0.06330(18) Uani d . 1
I I9 1.13581(5) 0.38570(4) 0.93389(4) 0.05658(16) Uani d . 1
I I10 0.88626(5) 0.63810(5) 0.81397(4) 0.06055(17) Uani d . 1
I I11 0.61385(5) 0.49247(5) 0.71699(4) 0.05900(16) Uani d . 1
I I12 0.37236(4) 0.80116(5) 0.90462(3) 0.05159(15) Uani d . 1
Cu Cu1 0.98855(7) 0.97560(7) 0.56782(5) 0.03541(19) Uani d . 1
Cu Cu2 1.02862(6) 1.00342(6) 0.93345(4) 0.02765(16) Uani d . 1
O O1 0.9864(5) 1.1416(4) 0.5920(3) 0.0445(12) Uani d . 1
O O2 1.0072(5) 1.1823(4) 0.4774(3) 0.0487(13) Uani d . 1
O O3 0.8236(4) 0.9712(5) 0.5188(3) 0.0488(13) Uani d . 1
O O4 0.8441(4) 1.0097(5) 0.4027(3) 0.0443(12) Uani d . 1
O O5 1.1244(4) 0.8783(4) 0.9646(3) 0.0408(11) Uani d . 1
O O6 1.0761(4) 0.8700(4) 1.0779(3) 0.0440(12) Uani d . 1
O O7 0.8965(4) 0.8963(4) 0.8912(3) 0.0427(11) Uani d . 1
O O8 0.8489(4) 0.8904(4) 1.0042(3) 0.0380(11) Uani d . 1
O O9 1.0766(6) 1.0293(7) 0.8275(4) 0.077(2) Uani d D 1
H H9o 1.0351 1.0832 0.8096 0.115 Uiso d . 1
O O10 0.9491(14) 1.1794(14) 0.7471(9) 0.181(6) Uani d DU 1
H H10o 1.0010 1.2137 0.7270 0.272 Uiso d . 1
O O1w 0.9549(6) 0.9362(10) 0.6753(4) 0.097(3) Uani d . 1
H H1w1 1.0140 0.9077 0.7008 0.145 Uiso d . 1
H H1w2 0.9426 0.9975 0.7015 0.145 Uiso d . 1
C C1 0.9970(6) 1.2078(6) 0.5447(4) 0.0386(15) Uani d . 1
C C2 0.9899(4) 1.3311(3) 0.5709(3) 0.0394(15) Uani d G 1
C C3 1.0703(3) 1.3925(4) 0.6314(3) 0.0384(15) Uani d G 1
C C4 1.0540(4) 1.5050(4) 0.6545(2) 0.0447(17) Uani d G 1
C C5 0.9575(4) 1.5562(3) 0.6172(3) 0.0449(17) Uani d G 1
H H5 0.9466 1.6315 0.6327 0.054 Uiso calc R 1
C C6 0.8771(3) 1.4948(4) 0.5568(3) 0.0416(16) Uani d G 1
C C7 0.8933(3) 1.3823(4) 0.5336(2) 0.0426(16) Uani d G 1
H H7 0.8396 1.3412 0.4932 0.051 Uiso calc R 1
C C8 0.7861(6) 0.9872(6) 0.4502(4) 0.0392(15) Uani d . 1
C C9 0.6566(2) 0.9741(3) 0.4221(3) 0.0340(14) Uani d G 1
C C10 0.5875(3) 1.0486(3) 0.3809(3) 0.0350(14) Uani d G 1
C C11 0.4683(3) 1.0310(3) 0.3632(3) 0.0346(14) Uani d G 1
C C12 0.4181(2) 0.9388(4) 0.3866(3) 0.0408(16) Uani d G 1
H H12 0.3383 0.9270 0.3748 0.049 Uiso calc R 1
C C13 0.4872(3) 0.8643(3) 0.4278(3) 0.0374(14) Uani d G 1
C C14 0.6064(3) 0.8819(3) 0.4455(3) 0.0355(14) Uani d G 1
H H14 0.6526 0.8321 0.4730 0.043 Uiso calc R 1
C C15 1.1284(6) 0.8369(5) 1.0268(4) 0.0339(14) Uani d . 1
C C16 1.1994(3) 0.7351(3) 1.0369(3) 0.0368(14) Uani d G 1
C C17 1.3128(3) 0.7405(3) 1.0795(3) 0.0354(14) Uani d G 1
C C18 1.3761(3) 0.6444(3) 1.0802(3) 0.0394(15) Uani d G 1
C C19 1.3261(3) 0.5429(3) 1.0382(3) 0.0397(15) Uani d G 1
H H19 1.3685 0.4786 1.0386 0.048 Uiso calc R 1
C C20 1.2127(3) 0.5375(3) 0.9956(3) 0.0385(15) Uani d G 1
C C21 1.1493(3) 0.6335(3) 0.9950(3) 0.0365(15) Uani d G 1
H H21 1.0735 0.6299 0.9665 0.044 Uiso calc R 1
C C22 0.8351(6) 0.8618(5) 0.9338(4) 0.0337(14) Uani d . 1
C C23 0.7314(3) 0.7821(3) 0.8958(2) 0.0351(14) Uani d G 1
C C24 0.7315(3) 0.6902(3) 0.8404(3) 0.0358(14) Uani d G 1
C C25 0.6289(4) 0.6292(3) 0.8038(2) 0.0357(14) Uani d G 1
C C26 0.5263(3) 0.6601(3) 0.8228(3) 0.0402(16) Uani d G 1
H H26 0.4577 0.6192 0.7983 0.048 Uiso calc R 1
C C27 0.5263(3) 0.7520(4) 0.8782(3) 0.0364(14) Uani d G 1
C C28 0.6289(3) 0.8130(3) 0.9147(2) 0.0379(15) Uani d G 1
H H28 0.6288 0.8745 0.9518 0.045 Uiso calc R 1
C C29 1.1933(8) 1.0578(10) 0.8206(7) 0.083(4) Uani d D 1
H H29A 1.1922 1.0662 0.7679 0.125 Uiso calc R 1
H H29B 1.2425 0.9985 0.8366 0.125 Uiso calc R 1
H H29C 1.2219 1.1274 0.8529 0.125 Uiso calc R 1
C C30 0.8630(11) 1.2632(11) 0.7502(8) 0.087(3) Uani d DU 1
H H30A 0.8062 1.2359 0.7750 0.131 Uiso calc R 1
H H30B 0.8264 1.2762 0.6987 0.131 Uiso calc R 1
H H30C 0.8997 1.3326 0.7790 0.131 Uiso calc R 1

loop_
_atom_site_aniso_label
_atom_site_aniso_U_11
_atom_site_aniso_U_22
_atom_site_aniso_U_33
_atom_site_aniso_U_12
_atom_site_aniso_U_13
_atom_site_aniso_U_23
I1 0.0427(3) 0.0641(3) 0.0515(3) 0.0108(2) -0.0035(2) 0.0118(2)
I2 0.0454(3) 0.0580(3) 0.0587(3) -0.0114(3) 0.0063(2) -0.0049(2)
I3 0.0456(3) 0.0604(3) 0.0766(4) 0.0172(3) 0.0102(3) 0.0293(3)
I4 0.0468(3) 0.0389(2) 0.0528(3) -0.0049(2) 0.0148(2) 0.0034(2)
I5 0.0510(3) 0.0535(3) 0.0531(3) 0.0009(2) 0.0138(2) 0.0205(2)
I6 0.0471(3) 0.0586(3) 0.0710(4) 0.0181(3) 0.0022(3) 0.0256(3)
I7 0.0575(3) 0.0460(3) 0.0636(4) 0.0062(3) -0.0065(3) -0.0103(2)
I8 0.0321(2) 0.0648(3) 0.0835(4) 0.0146(2) -0.0063(3) 0.0067(3)
I9 0.0474(3) 0.0323(2) 0.0854(4) 0.0019(2) 0.0109(3) -0.0023(2)
I10 0.0411(3) 0.0685(3) 0.0666(4) 0.0092(3) 0.0138(2) -0.0174(3)
I11 0.0632(3) 0.0478(3) 0.0585(3) -0.0039(3) 0.0112(3) -0.0166(2)
I12 0.0370(2) 0.0694(3) 0.0492(3) 0.0042(2) 0.0141(2) 0.0025(2)
Cu1 0.0273(4) 0.0489(5) 0.0301(4) 0.0029(3) 0.0070(3) 0.0044(3)
Cu2 0.0285(3) 0.0262(3) 0.0290(4) 0.0054(3) 0.0078(3) 0.0037(3)
O1 0.047(3) 0.045(3) 0.042(3) 0.007(2) 0.012(2) 0.005(2)
O2 0.059(3) 0.047(3) 0.042(3) 0.002(3) 0.016(2) 0.003(2)
O3 0.028(2) 0.077(4) 0.041(3) 0.004(2) 0.004(2) 0.018(3)
O4 0.033(2) 0.061(3) 0.041(3) 0.007(2) 0.010(2) 0.013(2)
O5 0.041(3) 0.037(2) 0.047(3) 0.016(2) 0.012(2) 0.007(2)
O6 0.044(3) 0.043(3) 0.049(3) 0.020(2) 0.014(2) 0.013(2)
O7 0.036(2) 0.047(3) 0.042(3) -0.007(2) 0.008(2) -0.002(2)
O8 0.040(2) 0.038(2) 0.035(3) -0.005(2) 0.009(2) 0.0035(19)
O9 0.091(5) 0.101(5) 0.049(4) -0.007(4) 0.040(4) 0.010(4)
O10 0.214(10) 0.183(9) 0.150(9) 0.073(8) 0.039(7) 0.030(7)
O1w 0.062(4) 0.191(10) 0.040(4) 0.009(5) 0.013(3) 0.025(5)
C1 0.032(3) 0.047(4) 0.034(4) 0.007(3) 0.003(3) 0.006(3)
C2 0.032(3) 0.047(4) 0.038(4) 0.003(3) 0.006(3) 0.007(3)
C3 0.028(3) 0.051(4) 0.039(4) 0.006(3) 0.009(3) 0.010(3)
C4 0.038(4) 0.044(4) 0.052(4) -0.003(3) 0.009(3) 0.006(3)
C5 0.047(4) 0.041(4) 0.047(4) 0.004(3) 0.013(3) 0.004(3)
C6 0.032(3) 0.047(4) 0.049(4) 0.010(3) 0.010(3) 0.017(3)
C7 0.037(3) 0.047(4) 0.042(4) 0.004(3) 0.005(3) 0.005(3)
C8 0.026(3) 0.042(3) 0.044(4) -0.001(3) 0.005(3) -0.005(3)
C9 0.025(3) 0.036(3) 0.040(4) 0.005(3) 0.008(3) -0.001(3)
C10 0.042(3) 0.032(3) 0.031(3) 0.000(3) 0.010(3) 0.002(2)
C11 0.030(3) 0.039(3) 0.035(3) 0.011(3) 0.004(3) 0.011(3)
C12 0.027(3) 0.044(4) 0.046(4) 0.004(3) -0.001(3) 0.002(3)
C13 0.036(3) 0.037(3) 0.037(4) 0.003(3) 0.006(3) 0.000(3)
C14 0.029(3) 0.037(3) 0.036(3) 0.000(3) 0.001(3) 0.003(3)
C15 0.035(3) 0.025(3) 0.040(4) 0.009(3) 0.004(3) 0.003(2)
C16 0.037(3) 0.033(3) 0.044(4) 0.015(3) 0.013(3) 0.008(3)
C17 0.036(3) 0.034(3) 0.036(3) 0.008(3) 0.005(3) 0.006(3)
C18 0.031(3) 0.046(4) 0.040(4) 0.018(3) 0.001(3) 0.009(3)
C19 0.038(3) 0.032(3) 0.049(4) 0.014(3) 0.005(3) 0.012(3)
C20 0.036(3) 0.029(3) 0.051(4) 0.008(3) 0.008(3) 0.008(3)
C21 0.030(3) 0.028(3) 0.050(4) 0.004(3) 0.005(3) 0.008(3)
C22 0.035(3) 0.028(3) 0.038(4) 0.001(3) 0.006(3) 0.009(3)
C23 0.033(3) 0.032(3) 0.040(4) 0.005(3) 0.007(3) 0.007(3)
C24 0.036(3) 0.030(3) 0.039(4) 0.006(3) 0.006(3) 0.001(3)
C25 0.043(3) 0.029(3) 0.035(3) 0.007(3) 0.008(3) 0.004(3)
C26 0.039(3) 0.035(3) 0.041(4) -0.003(3) 0.002(3) 0.001(3)
C27 0.032(3) 0.041(3) 0.038(4) 0.000(3) 0.009(3) 0.012(3)
C28 0.034(3) 0.040(3) 0.039(4) 0.004(3) 0.008(3) 0.003(3)
C29 0.095(8) 0.093(8) 0.095(9) 0.039(6) 0.067(7) 0.053(7)
C30 0.086(6) 0.098(7) 0.084(7) 0.017(6) 0.026(5) 0.023(6)

loop_
_atom_type_symbol
_atom_type_description
_atom_type_scat_dispersion_real
_atom_type_scat_dispersion_imag
_atom_type_scat_source
C C 0.0033 0.0016 'International Tables Vol C Tables 4.2.6.8 and 6.1.1.4'
H H 0.0000 0.0000 'International Tables Vol C Tables 4.2.6.8 and 6.1.1.4'
O O 0.0106 0.0060 'International Tables Vol C Tables 4.2.6.8 and 6.1.1.4'
Cu Cu 0.3201 1.2651 'International Tables Vol C Tables 4.2.6.8 and 6.1.1.4'
I I -0.4742 1.8119 'International Tables Vol C Tables 4.2.6.8 and 6.1.1.4'

loop_
_geom_angle_atom_site_label_1
_geom_angle_atom_site_label_2
_geom_angle_atom_site_label_3
_geom_angle_site_symmetry_1
_geom_angle_site_symmetry_3
_geom_angle
O4 Cu1 O3 2_776 . 168.5(2)
O4 Cu1 O2 2_776 2_776 90.9(2)
O3 Cu1 O2 . 2_776 89.1(3)
O4 Cu1 O1 2_776 . 88.6(2)
O3 Cu1 O1 . . 89.0(2)
O2 Cu1 O1 2_776 . 168.2(2)
O4 Cu1 O1w 2_776 . 99.3(3)
O3 Cu1 O1w . . 92.2(3)
O2 Cu1 O1w 2_776 . 95.8(3)
O1 Cu1 O1w . . 95.9(3)
O4 Cu1 Cu1 2_776 2_776 85.34(16)
O3 Cu1 Cu1 . 2_776 83.20(16)
O2 Cu1 Cu1 2_776 2_776 84.59(17)
O1 Cu1 Cu1 . 2_776 83.64(16)
O1w Cu1 Cu1 . 2_776 175.3(2)
O8 Cu2 O7 2_777 . 168.1(2)
O8 Cu2 O5 2_777 . 89.1(2)
O7 Cu2 O5 . . 89.9(2)
O8 Cu2 O6 2_777 2_777 89.1(2)
O7 Cu2 O6 . 2_777 89.6(2)
O5 Cu2 O6 . 2_777 168.7(2)
O8 Cu2 O9 2_777 . 92.7(2)
O7 Cu2 O9 . . 99.1(3)
O5 Cu2 O9 . . 100.8(3)
O6 Cu2 O9 2_777 . 90.5(3)
O8 Cu2 Cu2 2_777 2_777 83.02(15)
O7 Cu2 Cu2 . 2_777 85.12(16)
O5 Cu2 Cu2 . 2_777 83.98(16)
O6 Cu2 Cu2 2_777 2_777 84.68(17)
O9 Cu2 Cu2 . 2_777 173.6(2)
C1 O1 Cu1 . . 122.6(5)
C1 O2 Cu1 . 2_776 122.1(5)
C8 O3 Cu1 . . 123.0(5)
C8 O4 Cu1 . 2_776 121.1(4)
C15 O5 Cu2 . . 123.4(5)
C15 O6 Cu2 . 2_777 121.6(4)
C22 O7 Cu2 . . 121.4(4)
C22 O8 Cu2 . 2_777 124.5(4)
C29 O9 Cu2 . . 125.2(6)
C29 O9 H9o . . 105.5
Cu2 O9 H9o . . 105.7
C30 O10 H10o . . 103.6
Cu1 O1w H1w1 . . 109.0
Cu1 O1w H1w2 . . 108.7
H1w1 O1w H1w2 . . 108.7
O2 C1 O1 . . 127.1(7)
O2 C1 C2 . . 116.7(6)
O1 C1 C2 . . 116.1(6)
C3 C2 C7 . . 120.0
C3 C2 C1 . . 123.7(4)
C7 C2 C1 . . 116.2(4)
C4 C3 C2 . . 120.0
C4 C3 I1 . . 121.1(2)
C2 C3 I1 . . 118.8(2)
C3 C4 C5 . . 120.0
C3 C4 I2 . . 123.3(2)
C5 C4 I2 . . 116.7(2)
C6 C5 C4 . . 120.0
C6 C5 H5 . . 120.0
C4 C5 H5 . . 120.0
C7 C6 C5 . . 120.0
C7 C6 I3 . . 119.6(2)
C5 C6 I3 . . 120.1(2)
C6 C7 C2 . . 120.0
C6 C7 H7 . . 120.0
C2 C7 H7 . . 120.0
O3 C8 O4 . . 127.3(6)
O3 C8 C9 . . 114.9(6)
O4 C8 C9 . . 117.8(6)
C10 C9 C14 . . 120.0
C10 C9 C8 . . 125.7(4)
C14 C9 C8 . . 114.2(4)
C9 C10 C11 . . 120.0
C9 C10 I5 . . 120.3(2)
C11 C10 I5 . . 119.6(2)
C12 C11 C10 . . 120.0
C12 C11 I6 . . 116.2(2)
C10 C11 I6 . . 123.6(2)
C13 C12 C11 . . 120.0
C13 C12 H12 . . 120.0
C11 C12 H12 . . 120.0
C12 C13 C14 . . 120.0
C12 C13 I4 . . 121.0(2)
C14 C13 I4 . . 118.9(2)
C13 C14 C9 . . 120.0
C13 C14 H14 . . 120.0
C9 C14 H14 . . 120.0
O6 C15 O5 . . 126.3(6)
O6 C15 C16 . . 118.4(6)
O5 C15 C16 . . 115.2(6)
C17 C16 C21 . . 120.0
C17 C16 C15 . . 123.5(3)
C21 C16 C15 . . 116.2(3)
C16 C17 C18 . . 120.0
C16 C17 I7 . . 118.5(2)
C18 C17 I7 . . 121.5(2)
C19 C18 C17 . . 120.0
C19 C18 I8 . . 115.8(2)
C17 C18 I8 . . 123.6(2)
C18 C19 C20 . . 120.0
C18 C19 H19 . . 120.0
C20 C19 H19 . . 120.0
C19 C20 C21 . . 120.0
C19 C20 I9 . . 120.5(2)
C21 C20 I9 . . 119.5(2)
C20 C21 C16 . . 120.0
C20 C21 H21 . . 120.0
C16 C21 H21 . . 120.0
O8 C22 O7 . . 126.0(6)
O8 C22 C23 . . 116.0(6)
O7 C22 C23 . . 118.0(6)
C24 C23 C28 . . 120.0
C24 C23 C22 . . 124.8(4)
C28 C23 C22 . . 114.9(4)
C25 C24 C23 . . 120.0
C25 C24 I10 . . 119.3(2)
C23 C24 I10 . . 120.7(2)
C26 C25 C24 . . 120.0
C26 C25 I11 . . 115.4(2)
C24 C25 I11 . . 124.6(2)
C25 C26 C27 . . 120.0
C25 C26 H26 . . 120.0
C27 C26 H26 . . 120.0
C26 C27 C28 . . 120.0
C26 C27 I12 . . 120.2(2)
C28 C27 I12 . . 119.8(2)
C27 C28 C23 . . 120.0
C27 C28 H28 . . 120.0
C23 C28 H28 . . 120.0
O9 C29 H29A . . 109.5
O9 C29 H29B . . 109.5
H29A C29 H29B . . 109.5
O9 C29 H29C . . 109.5
H29A C29 H29C . . 109.5
H29B C29 H29C . . 109.5
O10 C30 H30A . . 109.5
O10 C30 H30B . . 109.5
H30A C30 H30B . . 109.5
O10 C30 H30C . . 109.5
H30A C30 H30C . . 109.5
H30B C30 H30C . . 109.5

loop_
_geom_bond_atom_site_label_1
_geom_bond_atom_site_label_2
_geom_bond_site_symmetry_2
_geom_bond_distance
I1 C3 . 2.105(3)
I2 C4 . 2.095(3)
I3 C6 . 2.088(3)
I4 C13 . 2.092(3)
I5 C10 . 2.116(3)
I6 C11 . 2.078(3)
I7 C17 . 2.100(3)
I8 C18 . 2.088(3)
I9 C20 . 2.079(3)
I10 C24 . 2.100(3)
I11 C25 . 2.091(3)
I12 C27 . 2.081(3)
Cu1 O4 2_776 1.944(5)
Cu1 O3 . 1.961(5)
Cu1 O2 2_776 1.968(5)
Cu1 O1 . 1.979(5)
Cu1 O1w . 2.156(7)
Cu1 Cu1 2_776 2.6365(17)
Cu2 O8 2_777 1.952(4)
Cu2 O7 . 1.953(5)
Cu2 O5 . 1.961(5)
Cu2 O6 2_777 1.986(5)
Cu2 O9 . 2.156(6)
Cu2 Cu2 2_777 2.6355(15)
O1 C1 . 1.249(9)
O2 C1 . 1.244(9)
O2 Cu1 2_776 1.968(5)
O3 C8 . 1.248(9)
O4 C8 . 1.259(9)
O4 Cu1 2_776 1.944(5)
O5 C15 . 1.263(9)
O6 C15 . 1.254(9)
O6 Cu2 2_777 1.986(5)
O7 C22 . 1.265(8)
O8 C22 . 1.240(8)
O8 Cu2 2_777 1.952(4)
O9 C29 . 1.460(8)
O9 H9o . 0.87
O10 C30 . 1.457(9)
O10 H10o . 0.90
O1w H1w1 . 0.85
O1w H1w2 . 0.86
C1 C2 . 1.501(8)
C2 C3 . 1.3900
C2 C7 . 1.3900
C3 C4 . 1.3900
C4 C5 . 1.3900
C5 C6 . 1.3900
C5 H5 . 0.9300
C6 C7 . 1.3900
C7 H7 . 0.9300
C8 C9 . 1.511(7)
C9 C10 . 1.3900
C9 C14 . 1.3900
C10 C11 . 1.3900
C11 C12 . 1.3900
C12 C13 . 1.3900
C12 H12 . 0.9300
C13 C14 . 1.3900
C14 H14 . 0.9300
C15 C16 . 1.505(7)
C16 C17 . 1.3900
C16 C21 . 1.3900
C17 C18 . 1.3900
C18 C19 . 1.3900
C19 C20 . 1.3900
C19 H19 . 0.9300
C20 C21 . 1.3900
C21 H21 . 0.9300
C22 C23 . 1.516(7)
C23 C24 . 1.3900
C23 C28 . 1.3900
C24 C25 . 1.3900
C25 C26 . 1.3900
C26 C27 . 1.3900
C26 H26 . 0.9300
C27 C28 . 1.3900
C28 H28 . 0.9300
C29 H29A . 0.9600
C29 H29B . 0.9600
C29 H29C . 0.9600
C30 H30A . 0.9600
C30 H30B . 0.9600
C30 H30C . 0.9600

loop_
_geom_hbond_atom_site_label_D
_geom_hbond_atom_site_label_H
_geom_hbond_atom_site_label_A
_geom_hbond_distance_DH
_geom_hbond_distance_HA
_geom_hbond_distance_DA
_geom_hbond_angle_DHA
_geom_hbond_publ_flag
O1w H1w2 O9 0.86 2.43 2.860(10) 112 no
O1w H1w2 O10 0.86 2.22 3.04(2) 161 no
O9 H9o O10 0.87 1.86 2.71(2) 165 no
O10 H10o I1 0.90 3.10 3.98(2) 168 no

loop_
_geom_torsion_atom_site_label_1
_geom_torsion_atom_site_label_2
_geom_torsion_atom_site_label_3
_geom_torsion_atom_site_label_4
_geom_torsion_site_symmetry_1
_geom_torsion
O4 Cu1 O1 C1 2_776 84.2(6)
O3 Cu1 O1 C1 . -84.5(6)
O2 Cu1 O1 C1 2_776 -3.5(14)
O1w Cu1 O1 C1 . -176.6(6)
Cu1 Cu1 O1 C1 2_776 -1.2(5)
O4 Cu1 O3 C8 2_776 7.2(17)
O2 Cu1 O3 C8 2_776 -83.1(6)
O1 Cu1 O3 C8 . 85.2(6)
O1w Cu1 O3 C8 . -178.9(7)
Cu1 Cu1 O3 C8 2_776 1.5(6)
O8 Cu2 O5 C15 2_777 84.4(5)
O7 Cu2 O5 C15 . -83.8(5)
O6 Cu2 O5 C15 2_777 3.2(14)
O9 Cu2 O5 C15 . 176.9(5)
Cu2 Cu2 O5 C15 2_777 1.3(5)
O8 Cu2 O7 C22 2_777 -1.6(14)
O5 Cu2 O7 C22 . 83.5(5)
O6 Cu2 O7 C22 2_777 -85.2(5)
O9 Cu2 O7 C22 . -175.7(6)
Cu2 Cu2 O7 C22 2_777 -0.5(5)
O8 Cu2 O9 C29 2_777 30.5(9)
O7 Cu2 O9 C29 . -150.7(8)
O5 Cu2 O9 C29 . -59.1(9)
O6 Cu2 O9 C29 2_777 119.7(9)
Cu1 O2 C1 O1 2_776 -1.2(11)
Cu1 O2 C1 C2 2_776 -177.5(4)
Cu1 O1 C1 O2 . 1.9(10)
Cu1 O1 C1 C2 . 178.2(4)
O2 C1 C2 C3 . -117.9(6)
O1 C1 C2 C3 . 65.4(7)
O2 C1 C2 C7 . 65.3(7)
O1 C1 C2 C7 . -111.4(6)
C7 C2 C3 C4 . 0.0
C1 C2 C3 C4 . -176.7(6)
C7 C2 C3 I1 . -178.4(4)
C1 C2 C3 I1 . 4.9(5)
C2 C3 C4 C5 . 0.0
I1 C3 C4 C5 . 178.4(4)
C2 C3 C4 I2 . 179.8(4)
I1 C3 C4 I2 . -1.8(4)
C3 C4 C5 C6 . 0.0
I2 C4 C5 C6 . -179.8(4)
C4 C5 C6 C7 . 0.0
C4 C5 C6 I3 . 173.8(4)
C5 C6 C7 C2 . 0.0
I3 C6 C7 C2 . -173.8(4)
C3 C2 C7 C6 . 0.0
C1 C2 C7 C6 . 176.9(5)
Cu1 O3 C8 O4 . -1.1(11)
Cu1 O3 C8 C9 . 176.9(4)
Cu1 O4 C8 O3 2_776 -0.4(11)
Cu1 O4 C8 C9 2_776 -178.4(4)
O3 C8 C9 C10 . 133.2(6)
O4 C8 C9 C10 . -48.6(8)
O3 C8 C9 C14 . -42.4(7)
O4 C8 C9 C14 . 135.8(6)
C14 C9 C10 C11 . 0.0
C8 C9 C10 C11 . -175.4(5)
C14 C9 C10 I5 . -175.6(3)
C8 C9 C10 I5 . 9.0(5)
C9 C10 C11 C12 . 0.0
I5 C10 C11 C12 . 175.7(3)
C9 C10 C11 I6 . 174.6(4)
I5 C10 C11 I6 . -9.7(3)
C10 C11 C12 C13 . 0.0
I6 C11 C12 C13 . -175.0(3)
C11 C12 C13 C14 . 0.0
C11 C12 C13 I4 . -175.1(3)
C12 C13 C14 C9 . 0.0
I4 C13 C14 C9 . 175.2(3)
C10 C9 C14 C13 . 0.0
C8 C9 C14 C13 . 175.9(5)
Cu2 O6 C15 O5 2_777 1.5(9)
Cu2 O6 C15 C16 2_777 -175.6(4)
Cu2 O5 C15 O6 . -2.1(9)
Cu2 O5 C15 C16 . 175.1(3)
O6 C15 C16 C17 . -85.1(6)
O5 C15 C16 C17 . 97.5(6)
O6 C15 C16 C21 . 100.8(6)
O5 C15 C16 C21 . -76.6(6)
C21 C16 C17 C18 . 0.0
C15 C16 C17 C18 . -173.9(5)
C21 C16 C17 I7 . -177.8(3)
C15 C16 C17 I7 . 8.3(5)
C16 C17 C18 C19 . 0.0
I7 C17 C18 C19 . 177.8(4)
C16 C17 C18 I8 . 170.8(4)
I7 C17 C18 I8 . -11.4(4)
C17 C18 C19 C20 . 0.0
I8 C18 C19 C20 . -171.5(3)
C18 C19 C20 C21 . 0.0
C18 C19 C20 I9 . -179.1(4)
C19 C20 C21 C16 . 0.0
I9 C20 C21 C16 . 179.1(4)
C17 C16 C21 C20 . 0.0
C15 C16 C21 C20 . 174.3(5)
Cu2 O8 C22 O7 2_777 -0.4(10)
Cu2 O8 C22 C23 2_777 -177.5(4)
Cu2 O7 C22 O8 . 0.7(10)
Cu2 O7 C22 C23 . 177.7(4)
O8 C22 C23 C24 . -138.5(5)
O7 C22 C23 C24 . 44.2(7)
O8 C22 C23 C28 . 47.5(6)
O7 C22 C23 C28 . -129.8(5)
C28 C23 C24 C25 . 0.0
C22 C23 C24 C25 . -173.7(5)
C28 C23 C24 I10 . -177.6(3)
C22 C23 C24 I10 . 8.7(5)
C23 C24 C25 C26 . 0.0
I10 C24 C25 C26 . 177.6(3)
C23 C24 C25 I11 . 178.0(3)
I10 C24 C25 I11 . -4.4(3)
C24 C25 C26 C27 . 0.0
I11 C25 C26 C27 . -178.1(3)
C25 C26 C27 C28 . 0.0
C25 C26 C27 I12 . 178.4(3)
C26 C27 C28 C23 . 0.0
I12 C27 C28 C23 . -178.4(3)
C24 C23 C28 C27 . 0.0
C22 C23 C28 C27 . 174.3(5)
